data_4100757
loop_
_publ_author_name
'James P. Stambuli'
'Christopher D. Incarvito'
'Michael B\"uhl'
'John F. Hartwig'

_publ_section_title
;
Synthesis, Structure, Theoretical Studies, and Ligand Exchange Reactions of
Monomeric, T-Shaped Arylpalladium(II) Halide Complexes with an Additional,
Weak Agostic Interaction
;
_journal_name_full 'Journal of the American Chemical Society'
_journal_page_first 1184
_journal_page_last 1194
_journal_paper_doi 10.1021/ja037928m
_journal_volume 126
_journal_year 2004
_chemical_formula_sum 'C18 H32 Br P Pd'
_chemical_formula_weight 465.72
_space_group_IT_number 14
_symmetry_cell_setting monoclinic
_symmetry_space_group_name_Hall '-P 2yn'
_symmetry_space_group_name_H-M 'P 1 21/n 1'
_cell_angle_alpha 90.00
_cell_angle_beta 93.54(3)
_cell_angle_gamma 90.00
_cell_formula_units_Z 4
_cell_length_a 8.7046(17)
_cell_length_b 17.837(4)
_cell_length_c 12.781(3)
_cell_measurement_temperature 183(2)
_cell_volume 1980.6(7)
_diffrn_ambient_temperature 183(2)
_exptl_crystal_density_diffrn 1.562
_cod_depositor_comments
;
The following automatic conversions were performed:
'_symmetry_cell_setting' value 'Monoclinic' changed to 'monoclinic'
according to '/home/saulius/struct/CIF-dictionaries/cif_core.dic'
dictionary named 'cif_core.dic' version 2.4.1 from 2010-06-29.

Automatic conversion script
Id: cif_fix_enum 1527 2010-12-29 10:47:43Z saulius 
;
_cod_original_sg_symbol_H-M 'P 21/n'
_cod_database_code 4100757

loop_
_symmetry_equiv_pos_as_xyz
'x, y, z'
'-x+1/2, y+1/2, -z+1/2'
'-x, -y, -z'
'x-1/2, -y-1/2, z-1/2'

loop_
_atom_site_label
_atom_site_type_symbol
_atom_site_fract_x
_atom_site_fract_y
_atom_site_fract_z
_atom_site_U_iso_or_equiv
_atom_site_adp_type
_atom_site_occupancy
_atom_site_symmetry_multiplicity
_atom_site_calc_flag
_atom_site_refinement_flags
_atom_site_disorder_assembly
_atom_site_disorder_group
Pd1 Pd 0.93126(4) 0.01101(2) 0.73869(3) 0.03291(19) Uani 1 1 d . . .
Br1 Br 1.01127(7) 0.14274(3) 0.73178(5) 0.0476(2) Uani 1 1 d . . .
P1 P 0.91429(13) -0.11685(7) 0.73825(9) 0.0300(3) Uani 1 1 d . . .
C1 C 0.7871(7) -0.1580(3) 0.6267(4) 0.0410(12) Uani 1 1 d . . .
C2 C 0.842(2) -0.1256(8) 0.5253(7) 0.110(5) Uani 1 1 d . . .
H2A H 0.7783 -0.1457 0.4657 0.165 Uiso 1 1 calc R . .
H2B H 0.9495 -0.1394 0.5184 0.165 Uiso 1 1 calc R . .
H2C H 0.8321 -0.0709 0.5266 0.165 Uiso 1 1 calc R . .
C3 C 0.6218(9) -0.1368(7) 0.6395(9) 0.088(3) Uani 1 1 d . . .
H3A H 0.5565 -0.1582 0.5819 0.132 Uiso 1 1 calc R . .
H3B H 0.6119 -0.0820 0.6386 0.132 Uiso 1 1 calc R . .
H3C H 0.5895 -0.1562 0.7064 0.132 Uiso 1 1 calc R . .
C4 C 0.7960(10) -0.2433(4) 0.6186(7) 0.067(2) Uani 1 1 d . . .
H4A H 0.7273 -0.2606 0.5598 0.101 Uiso 1 1 calc R . .
H4B H 0.7644 -0.2659 0.6838 0.101 Uiso 1 1 calc R . .
H4C H 0.9019 -0.2583 0.6070 0.101 Uiso 1 1 calc R . .
C5 C 0.8737(8) -0.1638(3) 0.8672(4) 0.0458(13) Uani 1 1 d . . .
C6 C 0.9486(17) -0.1205(6) 0.9591(7) 0.093(3) Uani 1 1 d . . .
H6A H 0.9272 -0.1457 1.0248 0.139 Uiso 1 1 calc R . .
H6B H 0.9068 -0.0695 0.9593 0.139 Uiso 1 1 calc R . .
H6C H 1.0601 -0.1183 0.9525 0.139 Uiso 1 1 calc R . .
C7 C 0.9185(11) -0.2461(4) 0.8735(6) 0.0641(18) Uani 1 1 d . . .
H7A H 0.8931 -0.2664 0.9415 0.096 Uiso 1 1 calc R . .
H7B H 1.0293 -0.2510 0.8658 0.096 Uiso 1 1 calc R . .
H7C H 0.8619 -0.2738 0.8172 0.096 Uiso 1 1 calc R . .
C8 C 0.6986(11) -0.1621(5) 0.8802(7) 0.072(2) Uani 1 1 d . . .
H8A H 0.6762 -0.1871 0.9459 0.108 Uiso 1 1 calc R . .
H8B H 0.6450 -0.1881 0.8212 0.108 Uiso 1 1 calc R . .
H8C H 0.6634 -0.1099 0.8820 0.108 Uiso 1 1 calc R . .
C9 C 1.1262(6) -0.1307(3) 0.7089(6) 0.0475(14) Uani 1 1 d . . .
C10 C 1.1753(9) -0.2059(5) 0.6753(10) 0.080(3) Uani 1 1 d . . .
H10A H 1.2855 -0.2050 0.6634 0.120 Uiso 1 1 calc R . .
H10B H 1.1170 -0.2199 0.6102 0.120 Uiso 1 1 calc R . .
H10C H 1.1561 -0.2426 0.7300 0.120 Uiso 1 1 calc R . .
C11 C 1.2294(11) -0.1206(7) 0.8178(10) 0.088(3) Uani 1 1 d . . .
H11A H 1.3384 -0.1274 0.8049 0.133 Uiso 1 1 calc R . .
H11B H 1.1987 -0.1580 0.8686 0.133 Uiso 1 1 calc R . .
H11C H 1.2137 -0.0702 0.8458 0.133 Uiso 1 1 calc R . .
C12 C 1.1688(11) -0.0659(6) 0.6435(8) 0.076(2) Uani 1 1 d . . .
H12A H 1.2767 -0.0705 0.6267 0.113 Uiso 1 1 calc R . .
H12B H 1.1547 -0.0192 0.6822 0.113 Uiso 1 1 calc R . .
H12C H 1.1030 -0.0652 0.5784 0.113 Uiso 1 1 calc R . .
C13 C 0.7218(6) 0.0368(3) 0.7784(4) 0.0358(11) Uani 1 1 d . . .
C14 C 0.6078(7) 0.0549(3) 0.7021(5) 0.0445(13) Uani 1 1 d . . .
H14A H 0.6277 0.0511 0.6300 0.053 Uiso 1 1 calc R . .
C15 C 0.4653(7) 0.0784(4) 0.7311(6) 0.0564(18) Uani 1 1 d . . .
H15A H 0.3879 0.0912 0.6784 0.068 Uiso 1 1 calc R . .
C16 C 0.4336(8) 0.0838(4) 0.8343(6) 0.0550(16) Uani 1 1 d . . .
H16A H 0.3333 0.0970 0.8531 0.066 Uiso 1 1 calc R . .
C17 C 0.5483(8) 0.0697(4) 0.9106(6) 0.0550(15) Uani 1 1 d . . .
H17A H 0.5296 0.0769 0.9824 0.066 Uiso 1 1 calc R . .
C18 C 0.6914(8) 0.0451(3) 0.8827(5) 0.0460(13) Uani 1 1 d . . .
H18A H 0.7693 0.0338 0.9358 0.055 Uiso 1 1 calc R . .

loop_
_atom_site_aniso_label
_atom_site_aniso_U_11
_atom_site_aniso_U_22
_atom_site_aniso_U_33
_atom_site_aniso_U_23
_atom_site_aniso_U_13
_atom_site_aniso_U_12
Pd1 0.0306(2) 0.0249(3) 0.0436(3) -0.00127(14) 0.00491(15) 0.00066(14)
Br1 0.0466(4) 0.0276(3) 0.0700(4) -0.0006(2) 0.0147(3) -0.0018(2)
P1 0.0267(6) 0.0252(6) 0.0381(7) -0.0029(4) 0.0017(5) 0.0006(5)
C1 0.040(3) 0.042(3) 0.040(3) -0.007(2) -0.005(2) -0.007(2)
C2 0.169(12) 0.110(7) 0.047(4) 0.007(5) -0.028(5) -0.061(8)
C3 0.039(4) 0.106(7) 0.116(7) -0.060(6) -0.024(4) 0.015(4)
C4 0.061(4) 0.052(4) 0.086(5) -0.030(4) -0.016(3) 0.005(3)
C5 0.064(4) 0.038(3) 0.036(3) 0.010(2) 0.004(2) 0.000(3)
C6 0.143(10) 0.080(5) 0.051(4) 0.014(4) -0.028(5) -0.023(6)
C7 0.080(5) 0.044(3) 0.071(4) 0.016(3) 0.023(3) 0.017(3)
C8 0.081(5) 0.069(5) 0.070(4) 0.021(4) 0.036(4) 0.013(4)
C9 0.027(2) 0.031(3) 0.085(4) -0.007(3) 0.012(3) -0.001(2)
C10 0.041(3) 0.046(4) 0.156(8) -0.012(4) 0.035(4) 0.004(3)
C11 0.057(5) 0.090(6) 0.117(7) 0.005(5) 0.000(5) -0.010(5)
C12 0.065(5) 0.068(5) 0.096(6) -0.003(4) 0.025(4) -0.006(4)
C13 0.032(2) 0.027(2) 0.049(3) 0.001(2) 0.003(2) 0.002(2)
C14 0.040(3) 0.043(3) 0.050(3) 0.005(2) -0.004(2) 0.005(2)
C15 0.038(3) 0.038(3) 0.092(5) 0.009(3) -0.011(3) 0.004(3)
C16 0.045(3) 0.039(3) 0.083(5) 0.002(3) 0.020(3) 0.001(3)
C17 0.055(4) 0.046(3) 0.066(4) -0.002(3) 0.023(3) 0.003(3)
C18 0.045(3) 0.041(3) 0.052(3) -0.010(2) 0.005(2) 0.002(2)

loop_
_geom_bond_atom_site_label_1
_geom_bond_atom_site_label_2
_geom_bond_distance
_geom_bond_site_symmetry_2
_geom_bond_publ_flag
Pd1 C13 1.977(5) . ?
Pd1 P1 2.2854(13) . ?
Pd1 Br1 2.4537(8) . ?
P1 C1 1.898(5) . ?
P1 C5 1.902(6) . ?
P1 C9 1.921(6) . ?
C1 C3 1.507(11) . ?
C1 C2 1.521(14) . ?
C1 C4 1.527(10) . ?
C5 C7 1.519(10) . ?
C5 C6 1.519(12) . ?
C5 C8 1.543(12) . ?
C9 C10 1.479(11) . ?
C9 C12 1.488(13) . ?
C9 C11 1.620(14) . ?
C13 C18 1.383(9) . ?
C13 C14 1.386(8) . ?
C14 C15 1.382(10) . ?
C15 C16 1.368(12) . ?
C16 C17 1.375(12) . ?
C17 C18 1.389(10) . ?
